data_4033107
loop_
_publ_author_name
'Gattu, Radhakrishna'
'Bagdi, Prasanta Ray'
'Basha, R. Sidick'
'Khan, Abu T.'

_publ_section_title
;
 Camphorsulfonic Acid Catalyzed One-Pot Three-Component Reaction for the
 Synthesis of Fused Quinoline and Benzoquinoline Derivatives.
;
_journal_issue 23
_journal_name_full 'The Journal of organic chemistry'
_journal_page_first 12416
_journal_page_last 12429
_journal_paper_doi 10.1021/acs.joc.7b02159
_journal_volume 82
_journal_year 2017
_chemical_formula_sum 'C28 H31 N'
_chemical_formula_weight 381.54
_chemical_name_systematic
; 
 ? 
;
_space_group_IT_number 2
_symmetry_cell_setting triclinic
_symmetry_space_group_name_Hall '-P 1'
_symmetry_space_group_name_H-M 'P -1'
_atom_sites_solution_hydrogens geom
_atom_sites_solution_primary direct
_atom_sites_solution_secondary difmap
_audit_creation_method SHELXL-97
_cell_angle_alpha 77.834(7)
_cell_angle_beta 86.634(7)
_cell_angle_gamma 71.187(7)
_cell_formula_units_Z 2
_cell_length_a 10.2452(8)
_cell_length_b 10.4468(8)
_cell_length_c 10.9779(9)
_cell_measurement_reflns_used 5636
_cell_measurement_temperature 293(2)
_cell_measurement_theta_max 0.992
_cell_measurement_theta_min 0.983
_cell_volume 1087.16(16)
_computing_cell_refinement 'Bruker SMART'
_computing_data_collection 'Bruker SMART'
_computing_data_reduction 'Bruker SAINT'
_computing_molecular_graphics 'Bruker SHELXTL'
_computing_publication_material 'Bruker SHELXTL'
_computing_structure_refinement 'SHELXL-97 (Sheldrick, 1997)'
_computing_structure_solution 'SHELXS-97 (Sheldrick, 1990)'
_diffrn_ambient_temperature 293(2)
_diffrn_measured_fraction_theta_full 0.984
_diffrn_measured_fraction_theta_max 0.984
_diffrn_measurement_device_type 'CCD area detector'
_diffrn_measurement_method 'phi and omega scans'
_diffrn_radiation_monochromator graphite
_diffrn_radiation_source 'fine-focus sealed tube'
_diffrn_radiation_type MoK\a
_diffrn_radiation_wavelength 0.71073
_diffrn_reflns_av_R_equivalents 0.0221
_diffrn_reflns_av_sigmaI/netI 0.0563
_diffrn_reflns_limit_h_max 13
_diffrn_reflns_limit_h_min -13
_diffrn_reflns_limit_k_max 14
_diffrn_reflns_limit_k_min -14
_diffrn_reflns_limit_l_max 14
_diffrn_reflns_limit_l_min -14
_diffrn_reflns_number 8376
_diffrn_reflns_theta_full 28.94
_diffrn_reflns_theta_max 28.94
_diffrn_reflns_theta_min 2.98
_exptl_absorpt_coefficient_mu 0.067
_exptl_absorpt_correction_T_max 0.992
_exptl_absorpt_correction_T_min 0.983
_exptl_absorpt_correction_type multi-scan
_exptl_absorpt_process_details 'SADABS (Sheldrick, 1997)'
_exptl_crystal_colour Colorless
_exptl_crystal_density_diffrn 1.169
_exptl_crystal_density_method 'not measured'
_exptl_crystal_description blocks
_exptl_crystal_F_000 414
_exptl_crystal_size_max 0.26
_exptl_crystal_size_mid 0.22
_exptl_crystal_size_min 0.12
_refine_diff_density_max 0.203
_refine_diff_density_min -0.234
_refine_diff_density_rms 0.045
_refine_ls_extinction_method none
_refine_ls_goodness_of_fit_ref 1.039
_refine_ls_hydrogen_treatment constr
_refine_ls_matrix_type full
_refine_ls_number_parameters 266
_refine_ls_number_reflns 4897
_refine_ls_number_restraints 0
_refine_ls_restrained_S_all 1.039
_refine_ls_R_factor_all 0.1074
_refine_ls_R_factor_gt 0.0640
_refine_ls_shift/su_max 0.011
_refine_ls_shift/su_mean 0.002
_refine_ls_structure_factor_coef Fsqd
_refine_ls_weighting_details 'calc w=1/[\s^2^(Fo^2^)+(0.0598P)^2^+0.3680P] where P=(Fo^2^+2Fc^2^)/3'
_refine_ls_weighting_scheme calc
_refine_ls_wR_factor_gt 0.1483
_refine_ls_wR_factor_ref 0.1841
_reflns_number_gt 2944
_reflns_number_total 5636
_reflns_threshold_expression >2sigma(I)
_cod_data_source_file jo7b02159_si_002.cif
_cod_data_source_block exp_2669_compound_18
_cod_depositor_comments 'Adding full bibliography for 4033102--4033107.cif.'
_cod_original_cell_volume 1087.15(15)
_cod_original_sg_symbol_H-M P-1
_cod_database_code 4033107

loop_
_symmetry_equiv_pos_as_xyz
'x, y, z'
'-x, -y, -z'

loop_
_atom_site_label
_atom_site_type_symbol
_atom_site_fract_x
_atom_site_fract_y
_atom_site_fract_z
_atom_site_U_iso_or_equiv
_atom_site_adp_type
_atom_site_occupancy
_atom_site_symmetry_multiplicity
_atom_site_calc_flag
_atom_site_refinement_flags
N1 N 0.6558(2) 0.7836(2) 0.93886(18) 0.0536(5) Uani 1 1 d .
H1 H 0.6057 0.8570 0.9632 0.064 Uiso 1 1 calc R
C11 C 0.8292(2) 0.5485(2) 0.86377(19) 0.0385(5) Uani 1 1 d .
C16 C 0.8088(2) 0.5473(2) 1.00140(18) 0.0371(5) Uani 1 1 d .
H16 H 0.8777 0.5828 1.0280 0.045 Uiso 1 1 calc R
C14 C 0.7727(2) 0.3133(2) 1.02075(19) 0.0391(5) Uani 1 1 d .
H14 H 0.6754 0.3660 1.0022 0.047 Uiso 1 1 calc R
C18 C 0.6370(2) 0.6681(2) 1.1529(2) 0.0427(5) Uani 1 1 d .
C15 C 0.8319(2) 0.4021(2) 1.08038(19) 0.0411(5) Uani 1 1 d .
H15A H 0.9302 0.3564 1.0939 0.049 Uiso 1 1 calc R
H15B H 0.7898 0.4099 1.1611 0.049 Uiso 1 1 calc R
C25 C 0.7754(2) 0.1739(2) 1.1073(2) 0.0460(6) Uani 1 1 d .
C9 C 0.8924(2) 0.7111(2) 0.67467(19) 0.0435(5) Uani 1 1 d .
C17 C 0.6662(2) 0.6495(2) 1.0193(2) 0.0421(5) Uani 1 1 d .
H17 H 0.5959 0.6159 0.9926 0.051 Uiso 1 1 calc R
C1 C 0.7220(2) 0.7986(2) 0.8261(2) 0.0448(6) Uani 1 1 d .
C10 C 0.8156(2) 0.6871(2) 0.78595(19) 0.0402(5) Uani 1 1 d .
C4 C 0.8595(3) 0.8477(3) 0.6004(2) 0.0490(6) Uani 1 1 d .
C12 C 0.8448(2) 0.4349(2) 0.8186(2) 0.0462(6) Uani 1 1 d .
H12 H 0.8577 0.4409 0.7333 0.055 Uiso 1 1 calc R
C13 C 0.8429(3) 0.2987(2) 0.8957(2) 0.0467(6) Uani 1 1 d .
H13B H 0.9369 0.2373 0.9103 0.056 Uiso 1 1 calc R
H13A H 0.7948 0.2573 0.8499 0.056 Uiso 1 1 calc R
C8 C 1.0050(3) 0.6081(3) 0.6358(2) 0.0504(6) Uani 1 1 d .
H8 H 1.0301 0.5186 0.6830 0.060 Uiso 1 1 calc R
C23 C 0.7132(3) 0.7257(3) 1.2118(2) 0.0527(6) Uani 1 1 d .
H23 H 0.7833 0.7539 1.1685 0.063 Uiso 1 1 calc R
C19 C 0.5347(2) 0.6262(3) 1.2209(2) 0.0516(6) Uani 1 1 d .
H19 H 0.4828 0.5855 1.1846 0.062 Uiso 1 1 calc R
C21 C 0.5834(3) 0.7025(3) 1.4008(2) 0.0563(7) Uani 1 1 d .
C3 C 0.7557(3) 0.9560(3) 0.6409(2) 0.0574(7) Uani 1 1 d .
H3 H 0.7313 1.0442 0.5912 0.069 Uiso 1 1 calc R
C20 C 0.5086(3) 0.6443(3) 1.3429(2) 0.0584(7) Uani 1 1 d .
H20 H 0.4386 0.6162 1.3864 0.070 Uiso 1 1 calc R
C27 C 0.9209(3) 0.0888(3) 1.1567(2) 0.0615(7) Uani 1 1 d .
H27B H 0.9834 0.0787 1.0881 0.092 Uiso 1 1 calc R
H27C H 0.9208 -0.0007 1.2012 0.092 Uiso 1 1 calc R
H27A H 0.9497 0.1351 1.2117 0.092 Uiso 1 1 calc R
C2 C 0.6905(3) 0.9341(3) 0.7509(2) 0.0551(7) Uani 1 1 d .
H2 H 0.6250 1.0078 0.7774 0.066 Uiso 1 1 calc R
C6 C 1.0406(3) 0.7699(3) 0.4556(2) 0.0681(8) Uani 1 1 d .
H6 H 1.0882 0.7879 0.3827 0.082 Uiso 1 1 calc R
C28 C 0.7219(3) 0.0898(3) 1.0354(2) 0.0587(7) Uani 1 1 d .
H28C H 0.6377 0.1477 0.9927 0.088 Uiso 1 1 calc R
H28B H 0.7050 0.0137 1.0926 0.088 Uiso 1 1 calc R
H28A H 0.7895 0.0553 0.9759 0.088 Uiso 1 1 calc R
C26 C 0.6800(3) 0.2016(3) 1.2185(2) 0.0651(8) Uani 1 1 d .
H26C H 0.7163 0.2469 1.2693 0.098 Uiso 1 1 calc R
H26A H 0.6745 0.1157 1.2671 0.098 Uiso 1 1 calc R
H26B H 0.5897 0.2596 1.1886 0.098 Uiso 1 1 calc R
C7 C 1.0779(3) 0.6365(3) 0.5305(2) 0.0621(7) Uani 1 1 d .
H7 H 1.1526 0.5670 0.5085 0.074 Uiso 1 1 calc R
C5 C 0.9346(3) 0.8721(3) 0.4904(2) 0.0622(8) Uani 1 1 d .
H5 H 0.9108 0.9604 0.4408 0.075 Uiso 1 1 calc R
C22 C 0.6876(3) 0.7423(3) 1.3334(2) 0.0594(7) Uani 1 1 d .
H22 H 0.7410 0.7807 1.3707 0.071 Uiso 1 1 calc R
C24 C 0.5545(3) 0.7215(4) 1.5337(3) 0.0844(10) Uani 1 1 d .
H24C H 0.4682 0.7070 1.5593 0.127 Uiso 1 1 calc R
H24A H 0.5498 0.8135 1.5388 0.127 Uiso 1 1 calc R
H24B H 0.6271 0.6561 1.5874 0.127 Uiso 1 1 calc R

loop_
_atom_site_aniso_label
_atom_site_aniso_U_11
_atom_site_aniso_U_22
_atom_site_aniso_U_33
_atom_site_aniso_U_23
_atom_site_aniso_U_13
_atom_site_aniso_U_12
N1 0.0618(13) 0.0393(11) 0.0469(11) -0.0040(9) 0.0112(10) -0.0035(9)
C11 0.0398(12) 0.0407(12) 0.0325(11) -0.0045(9) 0.0018(9) -0.0112(9)
C16 0.0373(12) 0.0437(13) 0.0308(10) -0.0083(9) 0.0013(9) -0.0133(9)
C14 0.0385(12) 0.0408(12) 0.0357(11) -0.0054(9) 0.0035(9) -0.0113(9)
C18 0.0416(12) 0.0430(13) 0.0404(12) -0.0092(10) 0.0020(10) -0.0090(10)
C15 0.0451(13) 0.0445(13) 0.0316(11) -0.0052(9) -0.0002(9) -0.0129(10)
C25 0.0509(14) 0.0440(14) 0.0403(12) -0.0053(10) 0.0067(10) -0.0147(10)
C9 0.0544(14) 0.0474(14) 0.0323(11) -0.0038(10) -0.0042(10) -0.0230(11)
C17 0.0418(12) 0.0454(13) 0.0374(12) -0.0063(10) 0.0000(10) -0.0127(10)
C1 0.0483(13) 0.0445(14) 0.0399(12) -0.0012(10) -0.0061(10) -0.0158(10)
C10 0.0466(13) 0.0414(13) 0.0320(11) -0.0026(9) -0.0036(9) -0.0156(10)
C4 0.0653(16) 0.0502(15) 0.0354(12) -0.0014(11) -0.0071(11) -0.0271(12)
C12 0.0576(15) 0.0490(14) 0.0316(11) -0.0070(10) 0.0071(10) -0.0183(11)
C13 0.0593(15) 0.0428(13) 0.0379(12) -0.0094(10) 0.0069(11) -0.0167(11)
C8 0.0641(16) 0.0524(15) 0.0371(12) -0.0054(11) 0.0033(11) -0.0245(12)
C23 0.0562(15) 0.0537(16) 0.0537(15) -0.0155(12) 0.0108(12) -0.0237(12)
C19 0.0481(14) 0.0662(17) 0.0448(13) -0.0129(12) 0.0018(11) -0.0231(12)
C21 0.0592(16) 0.0617(17) 0.0422(13) -0.0155(12) 0.0025(12) -0.0083(13)
C3 0.0778(19) 0.0437(15) 0.0464(14) 0.0059(12) -0.0090(13) -0.0212(13)
C20 0.0527(15) 0.078(2) 0.0446(14) -0.0120(13) 0.0109(12) -0.0238(14)
C27 0.0655(17) 0.0512(16) 0.0540(15) 0.0021(12) -0.0062(13) -0.0067(13)
C2 0.0652(17) 0.0409(14) 0.0534(15) -0.0025(11) -0.0057(13) -0.0123(12)
C6 0.100(2) 0.077(2) 0.0407(14) -0.0051(14) 0.0162(14) -0.0522(19)
C28 0.0671(17) 0.0495(16) 0.0618(16) -0.0081(13) 0.0070(13) -0.0249(13)
C26 0.0802(19) 0.0634(18) 0.0532(16) -0.0091(13) 0.0225(14) -0.0304(15)
C7 0.0726(18) 0.074(2) 0.0461(14) -0.0157(14) 0.0154(13) -0.0325(15)
C5 0.094(2) 0.0625(18) 0.0375(13) 0.0026(13) -0.0014(14) -0.0420(17)
C22 0.0667(18) 0.0623(17) 0.0570(16) -0.0260(13) 0.0006(13) -0.0226(14)
C24 0.087(2) 0.114(3) 0.0537(17) -0.0351(18) 0.0063(16) -0.022(2)

loop_
_atom_type_symbol
_atom_type_description
_atom_type_scat_dispersion_real
_atom_type_scat_dispersion_imag
_atom_type_scat_source
C C 0.0033 0.0016 'International Tables Vol C Tables 4.2.6.8 and 6.1.1.4'
H H 0.0000 0.0000 'International Tables Vol C Tables 4.2.6.8 and 6.1.1.4'
N N 0.0061 0.0033 'International Tables Vol C Tables 4.2.6.8 and 6.1.1.4'

loop_
_geom_angle_atom_site_label_1
_geom_angle_atom_site_label_2
_geom_angle_atom_site_label_3
_geom_angle
C1 N1 C17 123.6(2)
C12 C11 C10 124.6(2)
C12 C11 C16 121.1(2)
C10 C11 C16 114.05(19)
C11 C16 C15 113.02(18)
C11 C16 C17 108.33(16)
C15 C16 C17 113.51(17)
C15 C14 C13 108.24(18)
C15 C14 C25 114.12(17)
C13 C14 C25 114.22(19)
C19 C18 C23 117.5(2)
C19 C18 C17 121.3(2)
C23 C18 C17 121.2(2)
C14 C15 C16 113.26(16)
C27 C25 C28 109.1(2)
C27 C25 C26 108.7(2)
C28 C25 C26 107.9(2)
C27 C25 C14 111.79(19)
C28 C25 C14 109.53(18)
C26 C25 C14 109.6(2)
C8 C9 C4 117.0(2)
C8 C9 C10 123.8(2)
C4 C9 C10 119.1(2)
N1 C17 C18 109.17(19)
N1 C17 C16 108.54(18)
C18 C17 C16 113.92(17)
N1 C1 C10 121.9(2)
N1 C1 C2 117.6(2)
C10 C1 C2 120.6(2)
C1 C10 C9 119.2(2)
C1 C10 C11 116.3(2)
C9 C10 C11 124.4(2)
C3 C4 C5 121.5(2)
C3 C4 C9 119.0(2)
C5 C4 C9 119.5(3)
C11 C12 C13 124.7(2)
C12 C13 C14 112.28(19)
C7 C8 C9 121.9(2)
C22 C23 C18 121.5(2)
C18 C19 C20 120.7(2)
C20 C21 C22 117.5(2)
C20 C21 C24 121.4(3)
C22 C21 C24 121.1(3)
C2 C3 C4 121.4(2)
C21 C20 C19 121.8(2)
C3 C2 C1 120.3(3)
C5 C6 C7 119.6(3)
C8 C7 C6 120.4(3)
C6 C5 C4 121.6(3)
C23 C22 C21 121.0(2)

loop_
_geom_bond_atom_site_label_1
_geom_bond_atom_site_label_2
_geom_bond_distance
N1 C1 1.381(3)
N1 C17 1.465(3)
C11 C12 1.341(3)
C11 C10 1.486(3)
C11 C16 1.511(3)
C16 C15 1.532(3)
C16 C17 1.536(3)
C14 C15 1.525(3)
C14 C13 1.525(3)
C14 C25 1.555(3)
C18 C19 1.383(3)
C18 C23 1.384(3)
C18 C17 1.520(3)
C25 C27 1.530(3)
C25 C28 1.533(3)
C25 C26 1.534(3)
C9 C8 1.416(3)
C9 C4 1.431(3)
C9 C10 1.435(3)
C1 C10 1.384(3)
C1 C2 1.425(3)
C4 C3 1.410(4)
C4 C5 1.415(3)
C12 C13 1.500(3)
C8 C7 1.371(3)
C23 C22 1.382(3)
C19 C20 1.390(3)
C21 C20 1.372(4)
C21 C22 1.387(4)
C21 C24 1.513(4)
C3 C2 1.359(4)
C6 C5 1.357(4)
C6 C7 1.405(4)
